data_2023528
loop_
_publ_author_name
'Eltayeb, Naser E.'
'H\"okelek, Tuncer'
'Lasri, Jamal'

_publ_section_title
;
 Crystal structure and Hirshfeld surface analyses, crystal voids,
 interaction energy calculations and energy frameworks of
 (E)-2-[(pyren-1-ylmethylidene)amino]ethanol
;
_journal_coeditor_code EE2014
_journal_issue 7
_journal_name_full 'Acta Crystallographica Section E Crystallographic Communications'
_journal_paper_doi 10.1107/S2056989025004451
_journal_volume 81
_journal_year 2025
_chemical_formula_iupac 'C19 H15 N O'
_chemical_formula_moiety 'C19 H15 N O'
_chemical_formula_sum 'C19 H15 N O'
_chemical_formula_weight 273.32
_chemical_name_systematic
;
(<i>E</i>)-2-[(Pyren-1-ylmethylidene)amino]ethanol
;
_space_group_crystal_system monoclinic
_space_group_IT_number 14
_space_group_name_Hall '-P 2ybc'
_space_group_name_H-M_alt 'P 1 21/c 1'
_atom_sites_solution_hydrogens mixed
_audit_creation_method SHELXL-2018/3
_cell_angle_alpha 90
_cell_angle_beta 93.347(9)
_cell_angle_gamma 90
_cell_formula_units_Z 4
_cell_length_a 7.447(2)
_cell_length_b 20.916(8)
_cell_length_c 8.446(3)
_cell_measurement_reflns_used 7593
_cell_measurement_temperature 100(2)
_cell_measurement_theta_max 25.43
_cell_measurement_theta_min 2.61
_cell_volume 1313.3(8)
_computing_cell_refinement
;
SAINT (Bruker, 2021)
;
_computing_data_collection
;
APEX3 (Bruker, 2021)
;
_computing_data_reduction
;
SAINT (Bruker, 2021)
;
_computing_molecular_graphics
;
SHELXTL (Sheldrick, 2008)
;
_computing_publication_material
;
SHELXTL (Sheldrick, 2008)
;
_computing_structure_refinement
;
<i>SHELXL2018/3</i> (Sheldrick, 2015<i>b</i>)
;
_computing_structure_solution
;
<i>SHELXT2014/5</i> (Sheldrick, 2015<i>a</i>)
;
_diffrn_ambient_temperature 100(2)
_diffrn_measured_fraction_theta_full 0.998
_diffrn_measured_fraction_theta_max 0.997
_diffrn_measurement_device_type 'Bruker D8 Quest'
_diffrn_measurement_method '\f and \w scans'
_diffrn_radiation_type MoK\a
_diffrn_radiation_wavelength 0.71073
_diffrn_reflns_av_R_equivalents 0.0443
_diffrn_reflns_av_unetI/netI 0.0298
_diffrn_reflns_limit_h_max 8
_diffrn_reflns_limit_h_min -8
_diffrn_reflns_limit_k_max 25
_diffrn_reflns_limit_k_min -25
_diffrn_reflns_limit_l_max 10
_diffrn_reflns_limit_l_min -10
_diffrn_reflns_number 14470
_diffrn_reflns_theta_full 25.242
_diffrn_reflns_theta_max 25.267
_diffrn_reflns_theta_min 2.740
_diffrn_standards_decay_% 0
_diffrn_standards_interval_count 0
_diffrn_standards_number 0
_exptl_absorpt_coefficient_mu 0.085
_exptl_absorpt_correction_type multi-scan
_exptl_absorpt_process_details
;
(SADABS; Krause <i>et al.</i>,  2015)
;
_exptl_crystal_colour colourless
_exptl_crystal_density_diffrn 1.382
_exptl_crystal_description block
_exptl_crystal_F_000 576
_exptl_crystal_size_max 0.365
_exptl_crystal_size_mid 0.345
_exptl_crystal_size_min 0.284
_refine_diff_density_max 0.175
_refine_diff_density_min -0.252
_refine_ls_extinction_method none
_refine_ls_goodness_of_fit_ref 1.039
_refine_ls_hydrogen_treatment mixed
_refine_ls_matrix_type full
_refine_ls_number_parameters 193
_refine_ls_number_reflns 2362
_refine_ls_number_restraints 0
_refine_ls_restrained_S_all 1.039
_refine_ls_R_factor_all 0.0476
_refine_ls_R_factor_gt 0.0379
_refine_ls_shift/su_max 0.019
_refine_ls_shift/su_mean 0.003
_refine_ls_structure_factor_coef Fsqd
_refine_ls_weighting_details 'w=1/[\s^2^(Fo^2^)+(0.0576P)^2^+0.4126P] where P=(Fo^2^+2Fc^2^)/3'
_refine_ls_weighting_scheme calc
_refine_ls_wR_factor_gt 0.0992
_refine_ls_wR_factor_ref 0.1060
_reflns_number_gt 1980
_reflns_number_total 2362
_reflns_threshold_expression 'I > 2\s(I)'
_cod_data_source_file ee2014.cif
_cod_data_source_block I
_cod_original_sg_symbol_H-M 'P 21/c'
_cod_database_code 2023528
_shelx_space_group_comment
;
The symmetry employed for this shelxl refinement is uniquely defined
by the following loop, which should always be used as a source of
symmetry information in preference to the above space-group names.
They are only intended as comments.
;
_shelx_estimated_absorpt_t_min 0.970
_shelx_estimated_absorpt_t_max 0.976

loop_
_space_group_symop_operation_xyz
'x, y, z'
'-x, y+1/2, -z+1/2'
'-x, -y, -z'
'x, -y-1/2, z-1/2'

loop_
_atom_site_type_symbol
_atom_site_label
_atom_site_fract_x
_atom_site_fract_y
_atom_site_fract_z
_atom_site_U_iso_or_equiv
_atom_site_adp_type
_atom_site_calc_flag
_atom_site_occupancy
_atom_site_disorder_assembly
_atom_site_disorder_group
O O1 0.20414(13) 0.21597(5) 0.52257(12) 0.0216(3) Uani d 1 . .
H H1 0.248(2) 0.2057(8) 0.616(2) 0.032 Uiso d 1 . .
N N1 0.37839(14) 0.30976(5) 0.32442(13) 0.0152(3) Uani d 1 . .
C C1 0.32460(18) 0.19901(6) 0.40609(16) 0.0171(3) Uani d 1 . .
H H1A 0.256590 0.191054 0.306579 0.020 Uiso calc 1 . .
H H1B 0.385335 0.159619 0.437830 0.020 Uiso calc 1 . .
C C2 0.46484(18) 0.25029(6) 0.38038(16) 0.0164(3) Uani d 1 . .
H H2A 0.534355 0.258221 0.479141 0.020 Uiso calc 1 . .
H H2B 0.546544 0.235486 0.302886 0.020 Uiso calc 1 . .
C C3 0.38451(17) 0.35642(6) 0.42167(15) 0.0146(3) Uani d 1 . .
H H3 0.444841 0.350163 0.519987 0.017 Uiso calc 1 . .
C C4 0.30263(16) 0.41963(6) 0.38920(15) 0.0130(3) Uani d 1 . .
C C5 0.23407(17) 0.43504(6) 0.23570(15) 0.0145(3) Uani d 1 . .
H H5 0.237547 0.404567 0.155754 0.017 Uiso calc 1 . .
C C6 0.16132(16) 0.49467(6) 0.20070(15) 0.0143(3) Uani d 1 . .
H H6 0.117589 0.503528 0.097642 0.017 Uiso calc 1 . .
C C7 0.15235(16) 0.54192(6) 0.31769(15) 0.0128(3) Uani d 1 . .
C C8 0.07710(17) 0.60437(6) 0.28453(15) 0.0154(3) Uani d 1 . .
H H8 0.035518 0.614331 0.181508 0.019 Uiso calc 1 . .
C C9 0.06565(17) 0.64883(6) 0.40009(16) 0.0167(3) Uani d 1 . .
H H9 0.016214 0.688652 0.375061 0.020 Uiso calc 1 . .
C C10 0.12884(16) 0.63543(6) 0.56126(15) 0.0140(3) Uani d 1 . .
C C11 0.11339(17) 0.68037(6) 0.68337(17) 0.0174(3) Uani d 1 . .
H H11 0.060084 0.719801 0.660935 0.021 Uiso calc 1 . .
C C12 0.17704(17) 0.66639(6) 0.83720(16) 0.0179(3) Uani d 1 . .
H H12 0.166897 0.696676 0.916797 0.021 Uiso calc 1 . .
C C13 0.25590(17) 0.60745(6) 0.87342(15) 0.0167(3) Uani d 1 . .
H H13 0.299764 0.599066 0.976686 0.020 Uiso calc 1 . .
C C14 0.27000(16) 0.56069(6) 0.75641(15) 0.0138(3) Uani d 1 . .
C C15 0.34525(17) 0.49843(6) 0.78892(15) 0.0149(3) Uani d 1 . .
H H15 0.386896 0.488566 0.891982 0.018 Uiso calc 1 . .
C C16 0.35730(17) 0.45384(6) 0.67445(15) 0.0146(3) Uani d 1 . .
H H16 0.407480 0.414277 0.701019 0.018 Uiso calc 1 . .
C C17 0.29455(16) 0.46569(6) 0.51163(15) 0.0125(3) Uani d 1 . .
C C18 0.21810(16) 0.52728(6) 0.47568(15) 0.0122(3) Uani d 1 . .
C C19 0.20622(16) 0.57444(6) 0.59733(15) 0.0126(3) Uani d 1 . .

loop_
_atom_site_aniso_label
_atom_site_aniso_U_11
_atom_site_aniso_U_22
_atom_site_aniso_U_33
_atom_site_aniso_U_12
_atom_site_aniso_U_13
_atom_site_aniso_U_23
O1 0.0190(5) 0.0258(6) 0.0203(5) 0.0037(4) 0.0046(4) 0.0078(4)
N1 0.0156(6) 0.0122(6) 0.0180(6) -0.0018(4) 0.0029(4) 0.0010(4)
C1 0.0208(7) 0.0129(7) 0.0173(7) 0.0002(5) -0.0013(5) 0.0012(5)
C2 0.0168(7) 0.0151(7) 0.0175(7) 0.0025(5) 0.0021(5) -0.0003(5)
C3 0.0127(6) 0.0167(7) 0.0145(6) -0.0029(5) 0.0020(5) 0.0011(5)
C4 0.0098(6) 0.0138(7) 0.0156(7) -0.0029(5) 0.0022(5) 0.0017(5)
C5 0.0141(7) 0.0148(7) 0.0150(7) -0.0027(5) 0.0028(5) -0.0022(5)
C6 0.0119(6) 0.0191(7) 0.0118(6) -0.0016(5) -0.0009(5) 0.0029(5)
C7 0.0086(6) 0.0162(6) 0.0139(6) -0.0028(5) 0.0020(5) 0.0024(5)
C8 0.0129(6) 0.0187(7) 0.0146(6) -0.0001(5) 0.0001(5) 0.0049(5)
C9 0.0131(6) 0.0135(6) 0.0235(7) 0.0007(5) 0.0020(5) 0.0054(5)
C10 0.0099(6) 0.0143(7) 0.0181(7) -0.0030(5) 0.0030(5) 0.0001(5)
C11 0.0129(6) 0.0146(7) 0.0248(8) -0.0007(5) 0.0031(5) -0.0008(5)
C12 0.0156(7) 0.0174(7) 0.0209(7) -0.0036(5) 0.0039(5) -0.0063(6)
C13 0.0142(7) 0.0227(7) 0.0134(7) -0.0049(5) 0.0015(5) -0.0014(5)
C14 0.0093(6) 0.0160(7) 0.0162(7) -0.0039(5) 0.0023(5) 0.0004(5)
C15 0.0127(6) 0.0198(7) 0.0119(6) -0.0026(5) -0.0006(5) 0.0022(5)
C16 0.0135(6) 0.0129(6) 0.0173(7) -0.0003(5) 0.0001(5) 0.0043(5)
C17 0.0093(6) 0.0138(7) 0.0144(6) -0.0036(5) 0.0021(5) 0.0018(5)
C18 0.0079(6) 0.0144(7) 0.0146(7) -0.0034(5) 0.0023(5) 0.0014(5)
C19 0.0082(6) 0.0155(7) 0.0143(7) -0.0036(5) 0.0031(5) 0.0002(5)

loop_
_atom_type_symbol
_atom_type_description
_atom_type_scat_dispersion_real
_atom_type_scat_dispersion_imag
_atom_type_scat_source
C C 0.0033 0.0016 'International Tables Vol C Tables 4.2.6.8 and 6.1.1.4'
H H 0.0000 0.0000 'International Tables Vol C Tables 4.2.6.8 and 6.1.1.4'
N N 0.0061 0.0033 'International Tables Vol C Tables 4.2.6.8 and 6.1.1.4'
O O 0.0106 0.0060 'International Tables Vol C Tables 4.2.6.8 and 6.1.1.4'

loop_
_geom_angle_atom_site_label_1
_geom_angle_atom_site_label_2
_geom_angle_atom_site_label_3
_geom_angle_site_symmetry_1
_geom_angle_site_symmetry_3
_geom_angle
_geom_angle_publ_flag
C1 O1 H1 . . 110.7(12) ?
C3 N1 C2 . . 116.32(11) ?
O1 C1 C2 . . 113.01(11) ?
O1 C1 H1A . . 109.0 ?
C2 C1 H1A . . 109.0 ?
O1 C1 H1B . . 109.0 ?
C2 C1 H1B . . 109.0 ?
H1A C1 H1B . . 107.8 ?
N1 C2 C1 . . 110.61(11) ?
N1 C2 H2A . . 109.5 ?
C1 C2 H2A . . 109.5 ?
N1 C2 H2B . . 109.5 ?
C1 C2 H2B . . 109.5 ?
H2A C2 H2B . . 108.1 ?
N1 C3 C4 . . 124.59(12) ?
N1 C3 H3 . . 117.7 ?
C4 C3 H3 . . 117.7 ?
C5 C4 C17 . . 119.30(12) ?
C5 C4 C3 . . 120.13(12) ?
C17 C4 C3 . . 120.56(12) ?
C6 C5 C4 . . 121.40(12) ?
C6 C5 H5 . . 119.3 ?
C4 C5 H5 . . 119.3 ?
C5 C6 C7 . . 121.24(12) ?
C5 C6 H6 . . 119.4 ?
C7 C6 H6 . . 119.4 ?
C6 C7 C18 . . 118.67(12) ?
C6 C7 C8 . . 122.39(12) ?
C18 C7 C8 . . 118.94(12) ?
C9 C8 C7 . . 121.47(12) ?
C9 C8 H8 . . 119.3 ?
C7 C8 H8 . . 119.3 ?
C8 C9 C10 . . 121.07(12) ?
C8 C9 H9 . . 119.5 ?
C10 C9 H9 . . 119.5 ?
C11 C10 C19 . . 119.43(12) ?
C11 C10 C9 . . 121.79(12) ?
C19 C10 C9 . . 118.78(12) ?
C12 C11 C10 . . 120.53(13) ?
C12 C11 H11 . . 119.7 ?
C10 C11 H11 . . 119.7 ?
C11 C12 C13 . . 120.60(12) ?
C11 C12 H12 . . 119.7 ?
C13 C12 H12 . . 119.7 ?
C12 C13 C14 . . 120.81(12) ?
C12 C13 H13 . . 119.6 ?
C14 C13 H13 . . 119.6 ?
C13 C14 C19 . . 119.30(12) ?
C13 C14 C15 . . 122.89(12) ?
C19 C14 C15 . . 117.82(12) ?
C16 C15 C14 . . 122.03(12) ?
C16 C15 H15 . . 119.0 ?
C14 C15 H15 . . 119.0 ?
C15 C16 C17 . . 122.05(12) ?
C15 C16 H16 . . 119.0 ?
C17 C16 H16 . . 119.0 ?
C4 C17 C18 . . 119.31(12) ?
C4 C17 C16 . . 123.47(12) ?
C18 C17 C16 . . 117.21(12) ?
C7 C18 C19 . . 119.41(12) ?
C7 C18 C17 . . 120.07(12) ?
C19 C18 C17 . . 120.52(12) ?
C10 C19 C14 . . 119.31(12) ?
C10 C19 C18 . . 120.32(12) ?
C14 C19 C18 . . 120.38(12) ?

loop_
_geom_bond_atom_site_label_1
_geom_bond_atom_site_label_2
_geom_bond_site_symmetry_2
_geom_bond_distance
_geom_bond_publ_flag
O1 C1 . 1.4148(17) ?
O1 H1 . 0.862(19) ?
N1 C3 . 1.2745(17) ?
N1 C2 . 1.4662(17) ?
C1 C2 . 1.5215(19) ?
C1 H1A . 0.9700 ?
C1 H1B . 0.9700 ?
C2 H2A . 0.9700 ?
C2 H2B . 0.9700 ?
C3 C4 . 1.4750(18) ?
C3 H3 . 0.9300 ?
C4 C5 . 1.4029(19) ?
C4 C17 . 1.4171(19) ?
C5 C6 . 1.3847(19) ?
C5 H5 . 0.9300 ?
C6 C7 . 1.4019(19) ?
C6 H6 . 0.9300 ?
C7 C18 . 1.4275(18) ?
C7 C8 . 1.4424(18) ?
C8 C9 . 1.3543(19) ?
C8 H8 . 0.9300 ?
C9 C10 . 1.4415(19) ?
C9 H9 . 0.9300 ?
C10 C11 . 1.4051(19) ?
C10 C19 . 1.4254(19) ?
C11 C12 . 1.388(2) ?
C11 H11 . 0.9300 ?
C12 C13 . 1.3918(19) ?
C12 H12 . 0.9300 ?
C13 C14 . 1.3988(19) ?
C13 H13 . 0.9300 ?
C14 C19 . 1.4279(19) ?
C14 C15 . 1.4378(19) ?
C15 C16 . 1.3500(19) ?
C15 H15 . 0.9300 ?
C16 C17 . 1.4476(18) ?
C16 H16 . 0.9300 ?
C17 C18 . 1.4337(19) ?
C18 C19 . 1.4307(19) ?

loop_
_geom_contact_atom_site_label_1
_geom_contact_atom_site_label_2
_geom_contact_distance
_geom_contact_site_symmetry_1
_geom_contact_site_symmetry_2
_geom_contact_publ_flag
O1 N1 2.9300(19) . . yes
O1 N1 2.8440(18) . 4_566 yes
N1 H5 2.62 . . yes
H1 N1 1.997(16) . 4_566 yes
C3 C19 3.386(2) . 3_666 yes
C17 C17 3.396(2) . 3_666 yes
H1 C2 2.841(16) . 4_566 yes
C3 H16 2.65 . . yes
C16 H3 2.63 . . yes
H1 H5 2.33 . 4_566 yes
H2A H3 2.07 . . yes
H3 H16 2.06 . . yes

loop_
_geom_hbond_atom_site_label_D
_geom_hbond_atom_site_label_H
_geom_hbond_atom_site_label_A
_geom_hbond_site_symmetry_A
_geom_hbond_distance_DH
_geom_hbond_distance_HA
_geom_hbond_distance_DA
_geom_hbond_angle_DHA
_geom_hbond_publ_flag
O1 H1 N1 4_566 0.853(17) 1.997(16) 2.8440(18) 171.6(14) yes

loop_
_geom_torsion_atom_site_label_1
_geom_torsion_atom_site_label_2
_geom_torsion_atom_site_label_3
_geom_torsion_atom_site_label_4
_geom_torsion_site_symmetry_1
_geom_torsion_site_symmetry_2
_geom_torsion_site_symmetry_3
_geom_torsion_site_symmetry_4
_geom_torsion
_geom_torsion_publ_flag
C3 N1 C2 C1 . . . . 110.27(13) ?
O1 C1 C2 N1 . . . . -61.54(14) ?
C2 N1 C3 C4 . . . . -178.71(11) ?
N1 C3 C4 C5 . . . . -9.67(19) ?
N1 C3 C4 C17 . . . . 171.23(12) ?
C17 C4 C5 C6 . . . . 1.06(19) ?
C3 C4 C5 C6 . . . . -178.05(11) ?
C4 C5 C6 C7 . . . . -0.38(19) ?
C5 C6 C7 C18 . . . . -0.74(18) ?
C5 C6 C7 C8 . . . . -179.92(11) ?
C6 C7 C8 C9 . . . . 178.35(12) ?
C18 C7 C8 C9 . . . . -0.83(18) ?
C7 C8 C9 C10 . . . . 0.13(19) ?
C8 C9 C10 C11 . . . . -178.20(12) ?
C8 C9 C10 C19 . . . . 0.74(18) ?
C19 C10 C11 C12 . . . . 1.71(19) ?
C9 C10 C11 C12 . . . . -179.36(12) ?
C10 C11 C12 C13 . . . . -0.53(19) ?
C11 C12 C13 C14 . . . . -1.1(2) ?
C12 C13 C14 C19 . . . . 1.47(19) ?
C12 C13 C14 C15 . . . . -178.03(11) ?
C13 C14 C15 C16 . . . . 179.82(12) ?
C19 C14 C15 C16 . . . . 0.32(18) ?
C14 C15 C16 C17 . . . . -0.28(19) ?
C5 C4 C17 C18 . . . . -0.61(18) ?
C3 C4 C17 C18 . . . . 178.50(10) ?
C5 C4 C17 C16 . . . . 178.35(11) ?
C3 C4 C17 C16 . . . . -2.55(19) ?
C15 C16 C17 C4 . . . . -178.97(12) ?
C15 C16 C17 C18 . . . . 0.00(18) ?
C6 C7 C18 C19 . . . . -178.58(11) ?
C8 C7 C18 C19 . . . . 0.64(17) ?
C6 C7 C18 C17 . . . . 1.17(17) ?
C8 C7 C18 C17 . . . . -179.62(11) ?
C4 C17 C18 C7 . . . . -0.50(18) ?
C16 C17 C18 C7 . . . . -179.52(10) ?
C4 C17 C18 C19 . . . . 179.24(10) ?
C16 C17 C18 C19 . . . . 0.23(18) ?
C11 C10 C19 C14 . . . . -1.30(18) ?
C9 C10 C19 C14 . . . . 179.74(11) ?
C11 C10 C19 C18 . . . . 178.05(11) ?
C9 C10 C19 C18 . . . . -0.91(18) ?
C13 C14 C19 C10 . . . . -0.27(18) ?
C15 C14 C19 C10 . . . . 179.26(11) ?
C13 C14 C19 C18 . . . . -179.61(11) ?
C15 C14 C19 C18 . . . . -0.09(17) ?
C7 C18 C19 C10 . . . . 0.23(18) ?
C17 C18 C19 C10 . . . . -179.52(11) ?
C7 C18 C19 C14 . . . . 179.57(11) ?
C17 C18 C19 C14 . . . . -0.18(18) ?
